data_4323457
loop_
_publ_author_name
'Bernd Findeis'
'Maria Contel'
'Lutz H. Gade'
'Mariano Laguna'
'M. Concepci\'on Gimeno'
'Ian J. Scowen'
'Mary McPartlin'

_publ_section_title
;
 Tris(amido)tingold Complexes in Different Oxidation States. First
 Structural Characterization of a Sn-Au-Au-Sn Linear Chain
;
_journal_name_full 'Inorganic Chemistry'
_journal_page_first 2386
_journal_page_last 2390
_journal_paper_doi 10.1021/ic961423y
_journal_volume 36
_journal_year 1997
_chemical_formula_sum 'C84 H112 Au2 N6 P2 Si8 Sn2'
_chemical_formula_weight 2123.77
_chemical_name_systematic
; 
 ? 
;
_space_group_IT_number 14
_symmetry_cell_setting monoclinic
_symmetry_space_group_name_Hall '-P 2yn'
_symmetry_space_group_name_H-M 'P 1 21/n 1'
_atom_sites_solution_hydrogens geom
_atom_sites_solution_primary heavy
_atom_sites_solution_secondary difmap
_audit_creation_method SHELXL
_cell_angle_alpha 90.00
_cell_angle_beta 104.700(10)
_cell_angle_gamma 90.00
_cell_formula_units_Z 2
_cell_length_a 12.923(4)
_cell_length_b 20.274(7)
_cell_length_c 18.255(6)
_cell_measurement_reflns_used 65
_cell_measurement_temperature 173(2)
_cell_measurement_theta_max 12.5
_cell_measurement_theta_min 5
_cell_volume 4626(3)
_computing_cell_refinement Siemens-XSCANS
_computing_data_collection Siemens-XSCANS
_computing_data_reduction Siemens-XSCANS
_computing_molecular_graphics Siemens-XP
_computing_publication_material SHELXL-93
_computing_structure_refinement 'SHELXL-93 (Sheldrick, 1993)'
_computing_structure_solution 'SHELXS-86 (Sheldrick, 1990)'
_diffrn_ambient_temperature 173(2)
_diffrn_measurement_device Siemens-P4
_diffrn_measurement_method theta-2theta
_diffrn_radiation_monochromator graphite
_diffrn_radiation_source 'fine-focus sealed tube'
_diffrn_radiation_type MoK\a
_diffrn_radiation_wavelength 0.71073
_diffrn_reflns_av_R_equivalents 0.1105
_diffrn_reflns_av_sigmaI/netI 0.1267
_diffrn_reflns_limit_h_max 13
_diffrn_reflns_limit_h_min -1
_diffrn_reflns_limit_k_max 1
_diffrn_reflns_limit_k_min -21
_diffrn_reflns_limit_l_max 19
_diffrn_reflns_limit_l_min -19
_diffrn_reflns_number 7047
_diffrn_reflns_theta_max 22.50
_diffrn_reflns_theta_min 2.01
_diffrn_standards_decay_% 0
_diffrn_standards_interval_count 247
_diffrn_standards_number 3
_exptl_absorpt_coefficient_mu 3.877
_exptl_absorpt_correction_T_max 0.583
_exptl_absorpt_correction_T_min 0.461
_exptl_absorpt_correction_type Psi-scans
_exptl_crystal_colour red
_exptl_crystal_density_diffrn 1.525
_exptl_crystal_description prism
_exptl_crystal_F_000 2116
_exptl_crystal_size_max 0.40
_exptl_crystal_size_mid 0.30
_exptl_crystal_size_min 0.25
_refine_diff_density_max 1.702
_refine_diff_density_min -3.231
_refine_diff_density_rms 0.186
_refine_ls_extinction_method none
_refine_ls_goodness_of_fit_all 0.894
_refine_ls_goodness_of_fit_obs 1.045
_refine_ls_hydrogen_treatment riding
_refine_ls_matrix_type full
_refine_ls_number_parameters 479
_refine_ls_number_reflns 5948
_refine_ls_number_restraints 306
_refine_ls_restrained_S_all 0.909
_refine_ls_restrained_S_obs 1.003
_refine_ls_R_factor_all 0.0956
_refine_ls_R_factor_obs 0.0493
_refine_ls_shift/esd_max -0.457
_refine_ls_shift/esd_mean 0.001
_refine_ls_structure_factor_coef Fsqd
_refine_ls_weighting_details 'w=1/[\s^2^(Fo^2^)+(0.0538P)^2^+0.0000P] where P=(Fo^2^+2Fc^2^)/3'
_refine_ls_weighting_scheme calc
_refine_ls_wR_factor_all 0.1204
_refine_ls_wR_factor_obs 0.1034
_reflns_number_observed 3663
_reflns_number_total 5958
_reflns_observed_criterion >2sigma(I)
_cod_data_source_file ic961423y.cif
_cod_data_source_block concha15
_cod_depositor_comments
;
The following automatic conversions were performed:

'_refine_ls_weighting_scheme' value 'calc
w=1/[\s^2^(Fo^2^)+(0.0538P)^2^+0.0000P] where P=(Fo^2^+2Fc^2^)/3' was
changed to 'calc'. New tag '_refine_ls_weighting_details' was
created. The value of the new tag was set to
'w=1/[\s^2^(Fo^2^)+(0.0538P)^2^+0.0000P] where P=(Fo^2^+2Fc^2^)/3'.

Automatic conversion script
Id: cif_fix_values 3143 2015-03-26 13:38:13Z robertas 

The following automatic conversions were performed:

'_atom_sites_solution_primary' value 'Heavy-atom method' was changed
to 'heavy'.

Automatic conversion script
Id: cif_fix_values 6452 2018-10-05 10:23:21Z andrius 
;
_cod_original_cell_volume 4626.3(26)
_cod_database_code 4323457

loop_
_symmetry_equiv_pos_as_xyz
'x, y, z'
'-x+1/2, y+1/2, -z+1/2'
'-x, -y, -z'
'x-1/2, -y-1/2, z-1/2'

loop_
_atom_site_aniso_label
_atom_site_aniso_U_11
_atom_site_aniso_U_22
_atom_site_aniso_U_33
_atom_site_aniso_U_23
_atom_site_aniso_U_13
_atom_site_aniso_U_12
Au 0.0138(2) 0.0194(3) 0.0198(2) -0.0026(2) 0.0013(2) -0.0038(2)
P 0.018(2) 0.030(2) 0.016(2) -0.0020(15) 0.0020(14) -0.003(2)
Sn 0.0124(5) 0.0195(5) 0.0195(5) -0.0002(4) 0.0001(4) -0.0030(4)
N1 0.019(6) 0.027(6) 0.022(5) 0.009(5) -0.005(5) 0.003(5)
N2 0.017(6) 0.020(6) 0.032(5) -0.003(5) 0.010(5) -0.005(5)
N3 0.000(4) 0.052(8) 0.033(6) 0.001(6) -0.006(5) -0.018(5)
Si1 0.013(2) 0.029(2) 0.026(2) 0.002(2) -0.003(2) -0.002(2)
Si2 0.019(2) 0.023(2) 0.025(2) 0.007(2) 0.000(2) -0.002(2)
Si3 0.015(2) 0.033(2) 0.027(2) -0.001(2) 0.001(2) 0.001(2)
Si4 0.019(2) 0.025(2) 0.025(2) 0.001(2) 0.000(2) -0.002(2)
C1 0.022(7) 0.052(10) 0.027(7) -0.012(7) 0.013(6) -0.008(7)
C2 0.011(7) 0.042(9) 0.050(9) -0.004(7) 0.008(6) 0.004(6)
C3 0.019(7) 0.047(10) 0.051(9) 0.009(8) 0.011(7) -0.002(7)
C4 0.028(8) 0.037(9) 0.031(8) -0.007(7) -0.003(6) -0.007(7)
C5 0.024(7) 0.048(10) 0.031(8) 0.011(7) 0.010(6) 0.000(7)
C6 0.028(8) 0.046(9) 0.024(7) 0.018(7) -0.005(6) -0.001(7)
C7 0.016(8) 0.039(10) 0.066(11) -0.004(8) -0.007(7) -0.006(7)
C8 0.029(8) 0.051(10) 0.029(8) -0.007(7) 0.009(6) 0.002(7)
C9 0.040(8) 0.050(10) 0.039(8) 0.003(8) 0.009(7) -0.006(8)
C11 0.004(6) 0.042(6) 0.028(5) -0.009(7) 0.000(5) -0.015(6)
C12 0.014(7) 0.035(6) 0.032(6) -0.002(7) 0.001(6) -0.002(6)
C13 0.036(8) 0.035(7) 0.039(6) -0.001(7) 0.008(7) 0.014(7)
C14 0.022(7) 0.039(6) 0.036(6) 0.019(7) -0.004(6) 0.004(7)
C15 0.014(6) 0.038(6) 0.028(6) 0.000(7) -0.003(6) -0.006(6)
C16 0.016(7) 0.042(7) 0.023(5) -0.004(7) -0.005(6) -0.011(6)
C17 0.104(15) 0.037(7) 0.039(8) 0.020(8) 0.002(9) -0.002(10)
C21 0.016(7) 0.037(7) 0.031(6) -0.006(7) 0.006(6) -0.014(6)
C22 0.023(7) 0.019(7) 0.043(7) 0.001(7) 0.002(6) -0.006(6)
C23 0.022(7) 0.030(8) 0.053(6) -0.006(7) 0.019(6) -0.006(7)
C24 0.039(8) 0.038(8) 0.054(6) -0.015(8) 0.031(7) -0.017(7)
C25 0.046(9) 0.049(9) 0.030(6) -0.012(7) 0.021(7) -0.025(8)
C26 0.034(8) 0.045(8) 0.033(5) 0.003(7) 0.009(6) -0.010(7)
C27 0.051(10) 0.061(10) 0.059(8) -0.012(9) 0.026(8) -0.006(9)
C31 0.009(5) 0.045(9) 0.036(7) 0.002(7) -0.003(6) 0.002(6)
C32 0.009(5) 0.091(12) 0.026(6) -0.004(8) 0.000(6) -0.006(8)
C33 0.012(5) 0.072(11) 0.041(7) -0.017(8) 0.016(6) -0.013(7)
C34 0.010(5) 0.044(9) 0.050(7) 0.012(8) -0.007(6) -0.009(7)
C35 0.018(5) 0.047(9) 0.036(7) 0.011(7) 0.000(6) -0.001(7)
C36 0.015(5) 0.044(9) 0.025(6) -0.006(7) 0.007(5) -0.004(6)
C37 0.012(6) 0.078(12) 0.054(9) -0.010(9) 0.004(6) -0.025(8)
C41 0.010(6) 0.044(8) 0.025(6) 0.001(7) 0.003(5) 0.000(6)
C42 0.018(7) 0.049(8) 0.028(6) -0.010(7) 0.011(6) -0.008(7)
C43 0.020(7) 0.061(9) 0.033(6) -0.023(8) -0.001(6) -0.004(8)
C44 0.044(9) 0.060(9) 0.018(6) -0.012(8) 0.002(6) 0.015(9)
C45 0.057(10) 0.052(8) 0.024(6) 0.022(7) 0.014(7) 0.021(8)
C46 0.047(9) 0.041(8) 0.026(6) -0.006(7) -0.003(7) -0.004(7)
C51 0.014(5) 0.038(8) 0.025(6) -0.005(7) 0.002(5) -0.002(7)
C52 0.033(6) 0.038(9) 0.027(6) -0.006(7) 0.003(6) 0.012(7)
C53 0.029(6) 0.052(10) 0.046(7) -0.008(8) 0.024(6) 0.009(8)
C54 0.019(6) 0.058(10) 0.054(7) -0.012(8) 0.002(7) 0.011(7)
C55 0.031(7) 0.068(11) 0.037(7) -0.009(8) -0.017(7) 0.025(8)
C56 0.025(6) 0.035(9) 0.028(6) 0.005(6) 0.006(6) 0.004(6)

loop_
_atom_site_label
_atom_site_type_symbol
_atom_site_fract_x
_atom_site_fract_y
_atom_site_fract_z
_atom_site_U_iso_or_equiv
_atom_site_thermal_displace_type
_atom_site_occupancy
_atom_site_calc_flag
_atom_site_refinement_flags
_atom_site_disorder_group
Au Au 0.03505(4) 0.06305(3) 0.49250(3) 0.01822(15) Uani 1 d . .
P P 0.0541(2) -0.0385(2) 0.3577(2) 0.0214(8) Uani 1 d . .
Sn Sn 0.12136(6) 0.18243(4) 0.48589(4) 0.0179(2) Uani 1 d . .
N1 N 0.2519(7) 0.2086(5) 0.5781(5) 0.025(2) Uani 1 d U .
N2 N 0.1731(7) 0.2184(5) 0.3927(6) 0.022(2) Uani 1 d U .
N3 N 0.0052(7) 0.2568(6) 0.4914(6) 0.030(3) Uani 1 d U .
Si1 Si 0.3272(3) 0.2804(2) 0.5796(2) 0.0240(9) Uani 1 d . .
Si2 Si 0.1755(3) 0.3042(2) 0.3782(2) 0.0235(9) Uani 1 d . .
Si3 Si 0.0420(3) 0.3306(2) 0.5347(2) 0.0260(9) Uani 1 d . .
Si4 Si 0.2040(3) 0.3522(2) 0.5002(2) 0.0240(9) Uani 1 d . .
C1 C 0.0252(10) 0.0446(7) 0.3770(7) 0.032(4) Uani 1 d . .
H1A H -0.0477(10) 0.0557(7) 0.3469(7) 0.039 Uiso 1 calc R .
H1B H 0.0760(10) 0.0741(7) 0.3604(7) 0.039 Uiso 1 calc R .
C2 C -0.0296(9) -0.0908(7) 0.3975(7) 0.034(4) Uani 1 d . .
H2A H -0.0030(9) -0.1367(7) 0.3988(7) 0.041 Uiso 1 calc R .
H2B H -0.1031(9) -0.0900(7) 0.3641(7) 0.041 Uiso 1 calc R .
C3 C 0.4520(9) 0.2620(7) 0.5466(8) 0.039(4) Uani 1 d . .
H3A H 0.4923(32) 0.3029(9) 0.5461(42) 0.046 Uiso 1 calc R .
H3B H 0.4315(10) 0.2434(36) 0.4954(19) 0.046 Uiso 1 calc R .
H3C H 0.4966(31) 0.2303(29) 0.5812(26) 0.046 Uiso 1 calc R .
C4 C 0.3748(10) 0.3183(7) 0.6768(7) 0.034(4) Uani 1 d . .
H4A H 0.4239(47) 0.3547(24) 0.6749(11) 0.041 Uiso 1 calc R .
H4B H 0.4119(52) 0.2848(11) 0.7127(11) 0.041 Uiso 1 calc R .
H4C H 0.3132(11) 0.3351(33) 0.6933(19) 0.041 Uiso 1 calc R .
C5 C 0.2941(9) 0.3260(7) 0.3407(7) 0.034(4) Uani 1 d . .
H5A H 0.2981(35) 0.3740(7) 0.3358(39) 0.040 Uiso 1 calc R .
H5B H 0.2862(31) 0.3054(30) 0.2910(21) 0.040 Uiso 1 calc R .
H5C H 0.3597(11) 0.3099(33) 0.3758(23) 0.040 Uiso 1 calc R .
C6 C 0.0504(10) 0.3354(7) 0.3113(7) 0.034(4) Uani 1 d . .
H6A H 0.0438(33) 0.3163(30) 0.2610(13) 0.041 Uiso 1 calc R .
H6B H 0.0536(28) 0.3836(7) 0.3082(33) 0.041 Uiso 1 calc R .
H6C H -0.0117(11) 0.3227(33) 0.3297(24) 0.041 Uiso 1 calc R .
C7 C -0.0576(9) 0.3969(7) 0.4936(8) 0.043(4) Uani 1 d . .
H7A H -0.0248(23) 0.4403(7) 0.5071(40) 0.052 Uiso 1 calc R .
H7B H -0.1205(30) 0.3926(25) 0.5140(35) 0.052 Uiso 1 calc R .
H7C H -0.0793(49) 0.3925(25) 0.4383(9) 0.052 Uiso 1 calc R .
C8 C 0.0518(10) 0.3265(7) 0.6396(7) 0.036(4) Uani 1 d . .
H8A H 0.0680(59) 0.3705(10) 0.6619(10) 0.043 Uiso 1 calc R .
H8B H 0.1088(42) 0.2958(29) 0.6638(10) 0.043 Uiso 1 calc R .
H8C H -0.0164(22) 0.3112(36) 0.6476(7) 0.043 Uiso 1 calc R .
C9 C 0.2520(11) 0.4415(7) 0.5017(8) 0.043(4) Uani 1 d . .
H9A H 0.2681(60) 0.4583(14) 0.5537(10) 0.052 Uiso 1 calc R .
H9B H 0.1958(26) 0.4685(10) 0.4693(35) 0.052 Uiso 1 calc R .
H9C H 0.3166(37) 0.4433(9) 0.4830(42) 0.052 Uiso 1 calc R .
C11 C 0.2788(9) 0.1587(7) 0.6362(7) 0.025(3) Uani 1 d U .
C12 C 0.3106(9) 0.0954(7) 0.6218(7) 0.028(3) Uani 1 d U .
H12 H 0.3239(9) 0.0860(7) 0.5740(7) 0.033 Uiso 1 calc R .
C13 C 0.3232(10) 0.0455(7) 0.6756(8) 0.037(3) Uani 1 d U .
H13 H 0.3430(10) 0.0027(7) 0.6630(8) 0.044 Uiso 1 calc R .
C14 C 0.3073(10) 0.0566(7) 0.7485(7) 0.034(3) Uani 1 d U .
C15 C 0.2805(9) 0.1207(7) 0.7651(7) 0.028(3) Uani 1 d U .
H15 H 0.2714(9) 0.1301(7) 0.8140(7) 0.034 Uiso 1 calc R .
C16 C 0.2667(9) 0.1715(7) 0.7111(7) 0.029(3) Uani 1 d U .
H16 H 0.2492(9) 0.2147(7) 0.7241(7) 0.035 Uiso 1 calc R .
C17 C 0.3131(14) 0.0022(7) 0.8057(8) 0.063(5) Uani 1 d U .
H17A H 0.3843(26) 0.0018(30) 0.8409(33) 0.076 Uiso 1 calc R .
H17B H 0.2995(75) -0.0403(9) 0.7794(9) 0.076 Uiso 1 calc R .
H17C H 0.2590(50) 0.0098(25) 0.8339(36) 0.076 Uiso 1 calc R .
C21 C 0.2196(10) 0.1741(7) 0.3499(7) 0.028(3) Uani 1 d U .
C22 C 0.2866(10) 0.1210(6) 0.3828(8) 0.029(3) Uani 1 d U .
H22 H 0.3012(10) 0.1138(6) 0.4359(8) 0.035 Uiso 1 calc R .
C23 C 0.3309(10) 0.0796(7) 0.3393(8) 0.033(3) Uani 1 d U .
H23 H 0.3752(10) 0.0446(7) 0.3639(8) 0.040 Uiso 1 calc R .
C24 C 0.3146(11) 0.0861(7) 0.2625(9) 0.040(3) Uani 1 d U .
C25 C 0.2460(11) 0.1351(8) 0.2277(8) 0.039(3) Uani 1 d U .
H25 H 0.2297(11) 0.1386(8) 0.1741(8) 0.047 Uiso 1 calc R .
C26 C 0.1984(10) 0.1809(7) 0.2686(7) 0.037(3) Uani 1 d U .
H26 H 0.1535(10) 0.2153(7) 0.2430(7) 0.045 Uiso 1 calc R .
C27 C 0.3615(12) 0.0376(8) 0.2150(9) 0.055(4) Uani 1 d U .
H27A H 0.3831(62) 0.0616(10) 0.1747(30) 0.066 Uiso 1 calc R .
H27B H 0.3075(26) 0.0045(26) 0.1925(40) 0.066 Uiso 1 calc R .
H27C H 0.4241(43) 0.0156(31) 0.2475(13) 0.066 Uiso 1 calc R .
C31 C -0.1022(9) 0.2346(7) 0.4598(7) 0.032(3) Uani 1 d U .
C32 C -0.1827(9) 0.2498(8) 0.4999(8) 0.043(4) Uani 1 d U .
H32 H -0.1637(9) 0.2711(8) 0.5478(8) 0.052 Uiso 1 calc R .
C33 C -0.2934(10) 0.2315(7) 0.4652(8) 0.040(3) Uani 1 d U .
H33 H -0.3469(10) 0.2401(7) 0.4913(8) 0.048 Uiso 1 calc R .
C34 C -0.3219(10) 0.2016(7) 0.3941(8) 0.037(3) Uani 1 d U .
C35 C -0.2435(9) 0.1874(7) 0.3575(7) 0.035(3) Uani 1 d U .
H35 H -0.2628(9) 0.1656(7) 0.3099(7) 0.042 Uiso 1 calc R .
C36 C -0.1357(9) 0.2040(7) 0.3886(7) 0.028(3) Uani 1 d U .
H36 H -0.0845(9) 0.1944(7) 0.3609(7) 0.033 Uiso 1 calc R .
C37 C -0.4411(9) 0.1857(8) 0.3570(8) 0.049(4) Uani 1 d U .
H37A H -0.4464(10) 0.1587(36) 0.3117(29) 0.058 Uiso 1 calc R .
H37B H -0.4808(16) 0.2269(8) 0.3429(44) 0.058 Uiso 1 calc R .
H37C H -0.4714(21) 0.1614(37) 0.3931(19) 0.058 Uiso 1 calc R .
C41 C 0.0272(9) -0.0494(7) 0.2548(7) 0.027(3) Uani 1 d U .
C42 C -0.0290(9) -0.1039(7) 0.2183(7) 0.031(3) Uani 1 d U .
H42 H -0.0486(9) -0.1385(7) 0.2472(7) 0.037 Uiso 1 calc R .
C43 C -0.0564(10) -0.1076(8) 0.1396(8) 0.040(3) Uani 1 d U .
H43 H -0.0952(10) -0.1449(8) 0.1157(8) 0.048 Uiso 1 calc R .
C44 C -0.0296(11) -0.0601(8) 0.0959(7) 0.042(3) Uani 1 d U .
H44 H -0.0494(11) -0.0641(8) 0.0423(7) 0.050 Uiso 1 calc R .
C45 C 0.0266(12) -0.0057(8) 0.1297(8) 0.044(4) Uani 1 d U .
H45 H 0.0459(12) 0.0276(8) 0.0990(8) 0.052 Uiso 1 calc R .
C46 C 0.0565(11) 0.0016(7) 0.2104(7) 0.040(3) Uani 1 d U .
H46 H 0.0948(11) 0.0393(7) 0.2336(7) 0.048 Uiso 1 calc R .
C51 C 0.1968(9) -0.0598(7) 0.3980(6) 0.026(3) Uani 1 d U .
C52 C 0.2529(10) -0.0888(7) 0.3531(7) 0.034(3) Uani 1 d U .
H52 H 0.2176(10) -0.0996(7) 0.3023(7) 0.041 Uiso 1 calc R .
C53 C 0.3640(10) -0.1035(7) 0.3811(8) 0.040(3) Uani 1 d U .
H53 H 0.4033(10) -0.1236(7) 0.3497(8) 0.048 Uiso 1 calc R .
C54 C 0.4125(11) -0.0873(7) 0.4560(8) 0.045(4) Uani 1 d U .
H54 H 0.4855(11) -0.0987(7) 0.4761(8) 0.054 Uiso 1 calc R .
C55 C 0.3587(10) -0.0551(8) 0.5023(8) 0.050(4) Uani 1 d U .
H55 H 0.3943(10) -0.0425(8) 0.5525(8) 0.060 Uiso 1 calc R .
C56 C 0.2481(10) -0.0417(6) 0.4716(7) 0.029(3) Uani 1 d U .
H56 H 0.2087(10) -0.0200(6) 0.5019(7) 0.035 Uiso 1 calc R .

loop_
_atom_type_symbol
_atom_type_description
_atom_type_scat_dispersion_real
_atom_type_scat_dispersion_imag
_atom_type_scat_source
C C 0.0033 0.0016 'International Tables Vol C Tables 4.2.6.8 and 6.1.1.4'
H H 0.0000 0.0000 'International Tables Vol C Tables 4.2.6.8 and 6.1.1.4'
N N 0.0061 0.0033 'International Tables Vol C Tables 4.2.6.8 and 6.1.1.4'
Si Si 0.0817 0.0704 'International Tables Vol C Tables 4.2.6.8 and 6.1.1.4'
P P 0.1023 0.0942 'International Tables Vol C Tables 4.2.6.8 and 6.1.1.4'
Sn Sn -0.6537 1.4246 'International Tables Vol C Tables 4.2.6.8 and 6.1.1.4'
Au Au -2.0133 8.8022 'International Tables Vol C Tables 4.2.6.8 and 6.1.1.4'

loop_
_geom_angle_atom_site_label_1
_geom_angle_atom_site_label_2
_geom_angle_atom_site_label_3
_geom_angle
_geom_angle_site_symmetry_1
_geom_angle_site_symmetry_3
_geom_angle_publ_flag
C2 Au C1 172.6(5) 3_556 . ?
C2 Au Sn 85.2(4) 3_556 . ?
C1 Au Sn 92.0(4) . . ?
C2 Au Au 93.6(4) 3_556 3_556 ?
C1 Au Au 89.8(4) . 3_556 ?
Sn Au Au 174.62(3) . 3_556 ?
C1 P C2 107.5(6) . . ?
C1 P C41 108.9(6) . . ?
C2 P C41 111.5(6) . . ?
C1 P C51 112.2(6) . . ?
C2 P C51 110.0(6) . . ?
C41 P C51 106.8(5) . . ?
N2 Sn N1 101.7(4) . . ?
N2 Sn N3 99.4(4) . . ?
N1 Sn N3 102.2(4) . . ?
N2 Sn Au 124.7(3) . . ?
N1 Sn Au 116.4(3) . . ?
N3 Sn Au 109.1(3) . . ?
C11 N1 Si1 122.9(7) . . ?
C11 N1 Sn 113.7(7) . . ?
Si1 N1 Sn 123.2(5) . . ?
C21 N2 Si2 121.0(8) . . ?
C21 N2 Sn 119.4(8) . . ?
Si2 N2 Sn 119.0(5) . . ?
C31 N3 Si3 126.2(9) . . ?
C31 N3 Sn 112.2(8) . . ?
Si3 N3 Sn 121.5(5) . . ?
N1 Si1 C4 113.7(5) . . ?
N1 Si1 C3 110.2(6) . . ?
C4 Si1 C3 106.2(6) . . ?
N1 Si1 Si4 102.6(3) . . ?
C4 Si1 Si4 109.5(4) . . ?
C3 Si1 Si4 114.9(4) . . ?
N2 Si2 C6 112.8(6) . . ?
N2 Si2 C5 109.5(6) . . ?
C6 Si2 C5 109.3(6) . . ?
N2 Si2 Si4 105.6(4) . . ?
C6 Si2 Si4 112.1(5) . . ?
C5 Si2 Si4 107.3(4) . . ?
N3 Si3 C7 111.2(5) . . ?
N3 Si3 C8 111.7(6) . . ?
C7 Si3 C8 107.4(6) . . ?
N3 Si3 Si4 101.6(4) . . ?
C7 Si3 Si4 108.8(5) . . ?
C8 Si3 Si4 116.1(4) . . ?
C9 Si4 Si1 114.1(4) . . ?
C9 Si4 Si2 112.0(4) . . ?
Si1 Si4 Si2 104.1(2) . . ?
C9 Si4 Si3 118.4(5) . . ?
Si1 Si4 Si3 103.0(2) . . ?
Si2 Si4 Si3 103.6(2) . . ?
P C1 Au 113.8(7) . . ?
P C2 Au 113.4(7) . 3_556 ?
C12 C11 C16 117.0(12) . . ?
C12 C11 N1 122.3(11) . . ?
C16 C11 N1 120.5(12) . . ?
C13 C12 C11 121.6(13) . . ?
C12 C13 C14 122.0(13) . . ?
C15 C14 C13 117.0(12) . . ?
C15 C14 C17 120.1(13) . . ?
C13 C14 C17 122.8(14) . . ?
C14 C15 C16 121.6(13) . . ?
C15 C16 C11 120.5(13) . . ?
C22 C21 N2 123.0(11) . . ?
C22 C21 C26 116.4(13) . . ?
N2 C21 C26 120.6(12) . . ?
C23 C22 C21 121.2(13) . . ?
C24 C23 C22 123.6(14) . . ?
C23 C24 C25 117.1(13) . . ?
C23 C24 C27 122.4(15) . . ?
C25 C24 C27 120.2(14) . . ?
C24 C25 C26 122.8(13) . . ?
C25 C26 C21 118.8(13) . . ?
C36 C31 N3 123.4(11) . . ?
C36 C31 C32 117.9(11) . . ?
N3 C31 C32 118.4(12) . . ?
C31 C32 C33 118.5(12) . . ?
C34 C33 C32 120.9(12) . . ?
C35 C34 C33 119.3(12) . . ?
C35 C34 C37 121.1(13) . . ?
C33 C34 C37 119.7(13) . . ?
C34 C35 C36 122.0(13) . . ?
C35 C36 C31 121.4(12) . . ?
C42 C41 C46 119.0(11) . . ?
C42 C41 P 121.7(10) . . ?
C46 C41 P 119.1(10) . . ?
C43 C42 C41 120.1(14) . . ?
C44 C43 C42 122.3(14) . . ?
C43 C44 C45 119.5(12) . . ?
C44 C45 C46 121.1(14) . . ?
C41 C46 C45 118.0(13) . . ?
C52 C51 C56 120.1(11) . . ?
C52 C51 P 119.3(9) . . ?
C56 C51 P 120.3(9) . . ?
C51 C52 C53 121.0(12) . . ?
C54 C53 C52 117.7(12) . . ?
C55 C54 C53 122.7(13) . . ?
C54 C55 C56 117.3(12) . . ?
C51 C56 C55 121.1(12) . . ?

loop_
_geom_bond_atom_site_label_1
_geom_bond_atom_site_label_2
_geom_bond_distance
_geom_bond_site_symmetry_2
_geom_bond_publ_flag
Au C2 2.104(13) 3_556 ?
Au C1 2.112(12) . ?
Au Sn 2.6804(13) . ?
Au Au 2.7492(13) 3_556 ?
P C1 1.779(14) . ?
P C2 1.795(13) . ?
P C41 1.835(12) . ?
P C51 1.856(11) . ?
Sn N2 2.108(10) . ?
Sn N1 2.126(9) . ?
Sn N3 2.148(11) . ?
N1 C11 1.44(2) . ?
N1 Si1 1.747(10) . ?
N2 C21 1.42(2) . ?
N2 Si2 1.761(10) . ?
N3 C31 1.433(14) . ?
N3 Si3 1.703(11) . ?
Si1 C4 1.888(12) . ?
Si1 C3 1.896(12) . ?
Si1 Si4 2.364(5) . ?
Si2 C6 1.872(11) . ?
Si2 C5 1.884(12) . ?
Si2 Si4 2.372(5) . ?
Si3 C7 1.881(13) . ?
Si3 C8 1.889(12) . ?
Si3 Si4 2.375(5) . ?
Si4 C9 1.910(14) . ?
C2 Au 2.104(13) 3_556 ?
C11 C12 1.39(2) . ?
C11 C16 1.44(2) . ?
C12 C13 1.39(2) . ?
C13 C14 1.41(2) . ?
C14 C15 1.40(2) . ?
C14 C17 1.51(2) . ?
C15 C16 1.41(2) . ?
C21 C22 1.42(2) . ?
C21 C26 1.44(2) . ?
C22 C23 1.38(2) . ?
C23 C24 1.37(2) . ?
C24 C25 1.38(2) . ?
C24 C27 1.53(2) . ?
C25 C26 1.43(2) . ?
C31 C36 1.41(2) . ?
C31 C32 1.45(2) . ?
C32 C33 1.46(2) . ?
C33 C34 1.39(2) . ?
C34 C35 1.38(2) . ?
C34 C37 1.55(2) . ?
C35 C36 1.40(2) . ?
C41 C42 1.39(2) . ?
C41 C46 1.42(2) . ?
C42 C43 1.39(2) . ?
C43 C44 1.35(2) . ?
C44 C45 1.38(2) . ?
C45 C46 1.43(2) . ?
C51 C52 1.36(2) . ?
C51 C56 1.39(2) . ?
C52 C53 1.43(2) . ?
C53 C54 1.39(2) . ?
C54 C55 1.39(2) . ?
C55 C56 1.42(2) . ?
